data_1552979
loop_
_publ_author_name
'Yan, Xiaoyu'
'Yi, Xiangli'
'Xi, Chanjuan'

_publ_section_title
;
 Direct cleavage of the N&#xE001;N bond of azobenzenes by MeOTf leading to
 N-arylbenzimidazoles
;
_journal_issue 6
_journal_name_full 'Org. Chem. Front.'
_journal_page_first 657
_journal_paper_doi 10.1039/C4QO00056K
_journal_volume 1
_journal_year 2014
_chemical_formula_sum 'C17 H17 F3 N2 O3 S'
_chemical_formula_weight 386.39
_space_group_IT_number 14
_space_group_name_Hall '-P 2ybc'
_space_group_name_H-M_alt 'P 1 21/c 1'
_symmetry_cell_setting monoclinic
_symmetry_space_group_name_H-M 'P 1 21/c 1'
_atom_sites_solution_hydrogens geom
_atom_sites_solution_primary direct
_atom_sites_solution_secondary difmap
_audit_creation_method SHELXL-97
_cell_angle_alpha 90.00
_cell_angle_beta 112.99(3)
_cell_angle_gamma 90.00
_cell_formula_units_Z 4
_cell_length_a 13.555(3)
_cell_length_b 8.9872(18)
_cell_length_c 15.716(3)
_cell_measurement_reflns_used 4983
_cell_measurement_temperature 173.1500
_cell_measurement_theta_max 27.49
_cell_measurement_theta_min 1.63
_cell_volume 1762.5(7)
_computing_cell_refinement 'Siemens SMART & SAINT'
_computing_data_collection 'Siemens SMART'
_computing_data_reduction 'Siemens XPREP'
_computing_molecular_graphics 'Bruker SHELXTL'
_computing_publication_material 'Bruker SHELXTL'
_computing_structure_refinement 'Siemens SHELXTL'
_computing_structure_solution 'Siemens SHELXTL'
_diffrn_ambient_temperature 173.1500
_diffrn_measured_fraction_theta_full 0.995
_diffrn_measured_fraction_theta_max 0.995
_diffrn_measurement_device_type 'Bruker P4'
_diffrn_measurement_method '\w scans'
_diffrn_radiation_monochromator graphite
_diffrn_radiation_source 'fine-focus sealed tube'
_diffrn_radiation_type MoK\a
_diffrn_radiation_wavelength 0.71073
_diffrn_reflns_av_R_equivalents 0.0402
_diffrn_reflns_av_sigmaI/netI 0.0356
_diffrn_reflns_limit_h_max 13
_diffrn_reflns_limit_h_min -17
_diffrn_reflns_limit_k_max 9
_diffrn_reflns_limit_k_min -11
_diffrn_reflns_limit_l_max 20
_diffrn_reflns_limit_l_min -20
_diffrn_reflns_number 12272
_diffrn_reflns_theta_full 27.49
_diffrn_reflns_theta_max 27.49
_diffrn_reflns_theta_min 1.63
_diffrn_standards_decay_% none
_diffrn_standards_interval_count none
_diffrn_standards_interval_time none
_diffrn_standards_number none
_exptl_absorpt_coefficient_mu 0.234
_exptl_absorpt_correction_T_max .920
_exptl_absorpt_correction_T_min .884
_exptl_absorpt_correction_type multi-scan
_exptl_absorpt_process_details 'SADABS (Sheldrick, 1996)'
_exptl_crystal_colour colorless
_exptl_crystal_density_diffrn 1.456
_exptl_crystal_density_method 'not measured'
_exptl_crystal_description block
_exptl_crystal_F_000 800
_exptl_crystal_size_max .633
_exptl_crystal_size_mid .441
_exptl_crystal_size_min .357
_refine_diff_density_max 0.469
_refine_diff_density_min -0.388
_refine_diff_density_rms 0.162
_refine_ls_extinction_method none
_refine_ls_goodness_of_fit_ref 1.171
_refine_ls_hydrogen_treatment constr
_refine_ls_matrix_type full
_refine_ls_number_parameters 235
_refine_ls_number_reflns 4033
_refine_ls_number_restraints 0
_refine_ls_restrained_S_all 1.171
_refine_ls_R_factor_gt 0.0593
_refine_ls_shift/su_max 0.000
_refine_ls_shift/su_mean 0.000
_refine_ls_structure_factor_coef Fsqd
_refine_ls_weighting_details 'calc w=1/[\s^2^(Fo^2^)+(0.0803P)^2^+0.8634P] where P=(Fo^2^+2Fc^2^)/3'
_refine_ls_weighting_scheme calc
_refine_ls_wR_factor_gt 0.1576
_refine_ls_wR_factor_ref 0.1672
_reflns_number_gt 3758
_reflns_number_total 4033
_reflns_threshold_expression >2sigma(I)
_cod_data_source_file c4qo00056k2.cif
_cod_data_source_block a
_cod_depositor_comments
;
The following automatic conversions were performed:

data item '_symmetry_cell_setting' value 'Monoclinic' was changed to
'monoclinic' in accordance with the
/home/saulius/struct/COD-crude-data/automatic-downloads/DataCite-retrospective/RSC/depositions/lib/dictionaries/cif_core.dic
dictionary named 'cif_core.dic' version 2.4.2 last updated on
2011-04-26.

Automatic conversion script
Id: cif_fix_values 6909 2019-04-08 15:41:33Z antanas 
;
_cod_original_cell_volume 1762.6(6)
_cod_original_sg_symbol_H-M P2(1)/c
_cod_database_code 1552979
_refine_ls_r_factor_ref 0.0659

loop_
_symmetry_equiv_pos_as_xyz
'x, y, z'
'-x, y+1/2, -z+1/2'
'-x, -y, -z'
'x, -y-1/2, z-1/2'

loop_
_atom_site_label
_atom_site_type_symbol
_atom_site_fract_x
_atom_site_fract_y
_atom_site_fract_z
_atom_site_U_iso_or_equiv
_atom_site_adp_type
_atom_site_occupancy
_atom_site_symmetry_multiplicity
_atom_site_calc_flag
_atom_site_refinement_flags
S1 S 0.13560(4) 0.61939(7) 0.21329(4) 0.03474(19) Uani 1 1 d .
O1 O 0.10145(14) 0.5422(2) 0.27714(12) 0.0469(5) Uani 1 1 d .
N1 N 0.04420(14) 1.2114(2) 0.11408(12) 0.0298(4) Uani 1 1 d .
N2 N 0.18180(14) 1.1608(2) 0.24153(11) 0.0290(4) Uani 1 1 d .
F1 F 0.32927(13) 0.5310(2) 0.31691(14) 0.0655(5) Uani 1 1 d .
C5 C 0.20967(17) 1.1171(2) 0.16853(14) 0.0283(4) Uani 1 1 d .
F2 F 0.32463(14) 0.7158(2) 0.22938(15) 0.0673(5) Uani 1 1 d .
C7 C 0.24386(17) 1.1412(2) 0.33823(14) 0.0290(4) Uani 1 1 d .
C8 C 0.12183(18) 1.1193(2) 0.00072(15) 0.0335(5) Uani 1 1 d .
H8A H 0.0635 1.1418 -0.0534 0.040 Uiso 1 1 calc R
C9 C 0.08239(17) 1.2166(2) 0.20508(15) 0.0310(4) Uani 1 1 d .
H9A H 0.0453 1.2538 0.2393 0.037 Uiso 1 1 calc R
O3 O 0.09057(15) 0.7655(2) 0.18848(14) 0.0527(5) Uani 1 1 d .
C11 C 0.12209(16) 1.1502(2) 0.08737(14) 0.0280(4) Uani 1 1 d .
O2 O 0.13829(17) 0.5296(2) 0.13860(13) 0.0534(5) Uani 1 1 d .
C13 C 0.40853(18) 1.1664(3) 0.46975(15) 0.0369(5) Uani 1 1 d .
H13A H 0.4801 1.1950 0.4952 0.044 Uiso 1 1 calc R
F3 F 0.29104(15) 0.7461(2) 0.35113(14) 0.0752(6) Uani 1 1 d .
C15 C 0.19658(17) 1.0768(3) 0.39284(15) 0.0329(5) Uani 1 1 d .
H15A H 0.1256 1.0456 0.3667 0.039 Uiso 1 1 calc R
C16 C 0.34957(17) 1.1872(3) 0.37628(15) 0.0340(5) Uani 1 1 d .
H16A H 0.3807 1.2317 0.3394 0.041 Uiso 1 1 calc R
C17 C 0.30098(17) 1.0487(2) 0.16679(15) 0.0319(5) Uani 1 1 d .
H17A H 0.3589 1.0253 0.2211 0.038 Uiso 1 1 calc R
C18 C 0.25548(18) 1.0590(3) 0.48655(15) 0.0352(5) Uani 1 1 d .
H18A H 0.2234 1.0169 0.5234 0.042 Uiso 1 1 calc R
C19 C 0.36250(18) 1.1035(3) 0.52627(15) 0.0344(5) Uani 1 1 d .
C20 C -0.05786(17) 1.2738(3) 0.05179(16) 0.0371(5) Uani 1 1 d .
H20A H -0.0973 1.3085 0.0871 0.056 Uiso 1 1 calc R
H20B H -0.0986 1.1985 0.0093 0.056 Uiso 1 1 calc R
H20C H -0.0449 1.3553 0.0181 0.056 Uiso 1 1 calc R
C21 C 0.30216(18) 1.0168(3) 0.08103(16) 0.0355(5) Uani 1 1 d .
C22 C 0.2770(2) 0.6552(3) 0.28099(18) 0.0435(6) Uani 1 1 d .
C23 C 0.21355(19) 1.0530(3) -0.00040(15) 0.0358(5) Uani 1 1 d .
H23A H 0.2168 1.0314 -0.0571 0.043 Uiso 1 1 calc R
C24 C 0.4260(2) 1.0849(3) 0.62876(17) 0.0486(6) Uani 1 1 d .
H24A H 0.4977 1.1209 0.6443 0.073 Uiso 1 1 calc R
H24B H 0.4283 0.9815 0.6448 0.073 Uiso 1 1 calc R
H24C H 0.3925 1.1405 0.6623 0.073 Uiso 1 1 calc R
C25 C 0.3976(2) 0.9388(4) 0.0746(2) 0.0531(7) Uani 1 1 d .
H25A H 0.4507 0.9221 0.1357 0.080 Uiso 1 1 calc R
H25B H 0.4274 0.9996 0.0404 0.080 Uiso 1 1 calc R
H25C H 0.3753 0.8451 0.0437 0.080 Uiso 1 1 calc R

loop_
_atom_site_aniso_label
_atom_site_aniso_U_11
_atom_site_aniso_U_22
_atom_site_aniso_U_33
_atom_site_aniso_U_23
_atom_site_aniso_U_13
_atom_site_aniso_U_12
S1 0.0333(3) 0.0426(3) 0.0273(3) 0.0022(2) 0.0108(2) -0.0009(2)
O1 0.0461(10) 0.0619(12) 0.0387(9) 0.0061(8) 0.0231(8) -0.0022(8)
N1 0.0280(9) 0.0309(9) 0.0295(8) 0.0032(7) 0.0101(7) 0.0036(7)
N2 0.0294(9) 0.0327(9) 0.0250(8) 0.0028(7) 0.0107(7) 0.0024(7)
F1 0.0457(9) 0.0570(10) 0.0839(13) 0.0211(9) 0.0145(9) 0.0183(7)
C5 0.0303(10) 0.0298(10) 0.0250(9) 0.0025(7) 0.0110(8) 0.0003(8)
F2 0.0510(10) 0.0618(11) 0.0954(14) 0.0144(10) 0.0355(10) -0.0090(8)
C7 0.0321(10) 0.0305(10) 0.0241(9) 0.0013(8) 0.0107(8) 0.0017(8)
C8 0.0348(11) 0.0349(11) 0.0267(10) 0.0032(8) 0.0076(8) -0.0016(9)
C9 0.0299(10) 0.0322(11) 0.0315(10) 0.0023(8) 0.0128(8) 0.0022(8)
O3 0.0443(10) 0.0562(12) 0.0524(11) 0.0156(9) 0.0133(9) 0.0148(8)
C11 0.0286(10) 0.0256(9) 0.0287(10) 0.0026(8) 0.0099(8) 0.0005(7)
O2 0.0667(13) 0.0613(12) 0.0370(9) -0.0097(8) 0.0253(9) -0.0141(10)
C13 0.0303(11) 0.0439(12) 0.0328(11) 0.0015(9) 0.0085(9) -0.0021(9)
F3 0.0609(11) 0.0752(13) 0.0653(12) -0.0282(10) -0.0015(9) -0.0031(9)
C15 0.0309(10) 0.0371(11) 0.0317(11) 0.0030(9) 0.0134(9) -0.0020(9)
C16 0.0328(11) 0.0400(12) 0.0310(10) 0.0034(9) 0.0145(9) -0.0030(9)
C17 0.0299(10) 0.0364(11) 0.0280(10) 0.0028(8) 0.0097(8) 0.0034(8)
C18 0.0359(11) 0.0411(12) 0.0296(10) 0.0044(9) 0.0140(9) -0.0010(9)
C19 0.0345(11) 0.0380(12) 0.0276(10) 0.0023(8) 0.0087(9) 0.0022(9)
C20 0.0299(11) 0.0391(12) 0.0366(11) 0.0038(9) 0.0067(9) 0.0070(9)
C21 0.0353(11) 0.0388(12) 0.0351(11) 0.0001(9) 0.0166(9) 0.0031(9)
C22 0.0386(13) 0.0394(13) 0.0496(14) 0.0042(11) 0.0140(11) 0.0027(10)
C23 0.0411(12) 0.0408(12) 0.0272(10) -0.0005(9) 0.0153(9) -0.0001(9)
C24 0.0462(14) 0.0620(17) 0.0303(12) 0.0051(11) 0.0069(10) 0.0017(12)
C25 0.0453(14) 0.0736(19) 0.0448(14) -0.0022(13) 0.0223(12) 0.0147(13)

loop_
_atom_type_symbol
_atom_type_description
_atom_type_scat_dispersion_real
_atom_type_scat_dispersion_imag
_atom_type_scat_source
C C 0.0033 0.0016 'International Tables Vol C Tables 4.2.6.8 and 6.1.1.4'
H H 0.0000 0.0000 'International Tables Vol C Tables 4.2.6.8 and 6.1.1.4'
N N 0.0061 0.0033 'International Tables Vol C Tables 4.2.6.8 and 6.1.1.4'
O O 0.0106 0.0060 'International Tables Vol C Tables 4.2.6.8 and 6.1.1.4'
F F 0.0171 0.0103 'International Tables Vol C Tables 4.2.6.8 and 6.1.1.4'
S S 0.1246 0.1234 'International Tables Vol C Tables 4.2.6.8 and 6.1.1.4'

loop_
_geom_angle_atom_site_label_1
_geom_angle_atom_site_label_2
_geom_angle_atom_site_label_3
_geom_angle
O2 S1 O3 115.80(13)
O2 S1 O1 114.68(12)
O3 S1 O1 114.34(12)
O2 S1 C22 102.71(12)
O3 S1 C22 103.63(12)
O1 S1 C22 103.28(12)
C9 N1 C11 108.55(17)
C9 N1 C20 125.62(18)
C11 N1 C20 125.54(18)
C9 N2 C5 107.68(17)
C9 N2 C7 125.19(18)
C5 N2 C7 127.00(18)
C17 C5 C11 121.51(19)
C17 C5 N2 131.91(19)
C11 C5 N2 106.54(18)
C15 C7 C16 120.66(19)
C15 C7 N2 119.19(19)
C16 C7 N2 120.15(18)
C23 C8 C11 116.1(2)
C23 C8 H8A 121.9
C11 C8 H8A 121.9
N1 C9 N2 110.76(19)
N1 C9 H9A 124.6
N2 C9 H9A 124.6
C8 C11 N1 131.51(19)
C8 C11 C5 122.00(19)
N1 C11 C5 106.47(18)
C16 C13 C19 121.1(2)
C16 C13 H13A 119.5
C19 C13 H13A 119.5
C7 C15 C18 119.6(2)
C7 C15 H15A 120.2
C18 C15 H15A 120.2
C7 C16 C13 119.3(2)
C7 C16 H16A 120.3
C13 C16 H16A 120.3
C21 C17 C5 117.3(2)
C21 C17 H17A 121.3
C5 C17 H17A 121.3
C15 C18 C19 120.7(2)
C15 C18 H18A 119.7
C19 C18 H18A 119.7
C13 C19 C18 118.6(2)
C13 C19 C24 121.0(2)
C18 C19 C24 120.4(2)
N1 C20 H20A 109.5
N1 C20 H20B 109.5
H20A C20 H20B 109.5
N1 C20 H20C 109.5
H20A C20 H20C 109.5
H20B C20 H20C 109.5
C17 C21 C23 120.4(2)
C17 C21 C25 119.8(2)
C23 C21 C25 119.7(2)
F3 C22 F1 106.6(2)
F3 C22 F2 107.9(2)
F1 C22 F2 107.3(2)
F3 C22 S1 111.84(18)
F1 C22 S1 111.48(18)
F2 C22 S1 111.45(19)
C8 C23 C21 122.6(2)
C8 C23 H23A 118.7
C21 C23 H23A 118.7
C19 C24 H24A 109.5
C19 C24 H24B 109.5
H24A C24 H24B 109.5
C19 C24 H24C 109.5
H24A C24 H24C 109.5
H24B C24 H24C 109.5
C21 C25 H25A 109.5
C21 C25 H25B 109.5
H25A C25 H25B 109.5
C21 C25 H25C 109.5
H25A C25 H25C 109.5
H25B C25 H25C 109.5

loop_
_geom_bond_atom_site_label_1
_geom_bond_atom_site_label_2
_geom_bond_distance
S1 O2 1.4364(19)
S1 O3 1.436(2)
S1 O1 1.4369(17)
S1 C22 1.821(3)
N1 C9 1.318(3)
N1 C11 1.393(3)
N1 C20 1.459(3)
N2 C9 1.339(3)
N2 C5 1.397(3)
N2 C7 1.432(3)
F1 C22 1.325(3)
C5 C17 1.392(3)
C5 C11 1.394(3)
F2 C22 1.335(3)
C7 C15 1.383(3)
C7 C16 1.383(3)
C8 C23 1.385(3)
C8 C11 1.388(3)
C8 H8A 0.9300
C9 H9A 0.9300
C13 C16 1.384(3)
C13 C19 1.390(3)
C13 H13A 0.9300
F3 C22 1.325(3)
C15 C18 1.383(3)
C15 H15A 0.9300
C16 H16A 0.9300
C17 C21 1.384(3)
C17 H17A 0.9300
C18 C19 1.395(3)
C18 H18A 0.9300
C19 C24 1.510(3)
C20 H20A 0.9600
C20 H20B 0.9600
C20 H20C 0.9600
C21 C23 1.409(3)
C21 C25 1.509(3)
C23 H23A 0.9300
C24 H24A 0.9600
C24 H24B 0.9600
C24 H24C 0.9600
C25 H25A 0.9600
C25 H25B 0.9600
C25 H25C 0.9600

loop_
_geom_torsion_atom_site_label_1
_geom_torsion_atom_site_label_2
_geom_torsion_atom_site_label_3
_geom_torsion_atom_site_label_4
_geom_torsion
C9 N2 C5 C17 -177.6(2)
C7 N2 C5 C17 -1.6(4)
C9 N2 C5 C11 0.2(2)
C7 N2 C5 C11 176.20(19)
C9 N2 C7 C15 46.4(3)
C5 N2 C7 C15 -128.9(2)
C9 N2 C7 C16 -133.1(2)
C5 N2 C7 C16 51.5(3)
C11 N1 C9 N2 -0.5(2)
C20 N1 C9 N2 -174.61(19)
C5 N2 C9 N1 0.2(2)
C7 N2 C9 N1 -175.89(19)
C23 C8 C11 N1 -178.1(2)
C23 C8 C11 C5 0.3(3)
C9 N1 C11 C8 179.2(2)
C20 N1 C11 C8 -6.8(4)
C9 N1 C11 C5 0.6(2)
C20 N1 C11 C5 174.71(19)
C17 C5 C11 C8 -1.1(3)
N2 C5 C11 C8 -179.19(19)
C17 C5 C11 N1 177.57(19)
N2 C5 C11 N1 -0.5(2)
C16 C7 C15 C18 0.3(3)
N2 C7 C15 C18 -179.2(2)
C15 C7 C16 C13 0.9(3)
N2 C7 C16 C13 -179.5(2)
C19 C13 C16 C7 -1.6(4)
C11 C5 C17 C21 1.0(3)
N2 C5 C17 C21 178.5(2)
C7 C15 C18 C19 -0.9(4)
C16 C13 C19 C18 1.1(4)
C16 C13 C19 C24 -178.2(2)
C15 C18 C19 C13 0.2(4)
C15 C18 C19 C24 179.5(2)
C5 C17 C21 C23 -0.1(3)
C5 C17 C21 C25 -178.3(2)
O2 S1 C22 F3 175.89(19)
O3 S1 C22 F3 55.0(2)
O1 S1 C22 F3 -64.6(2)
O2 S1 C22 F1 -64.9(2)
O3 S1 C22 F1 174.22(19)
O1 S1 C22 F1 54.7(2)
O2 S1 C22 F2 55.0(2)
O3 S1 C22 F2 -65.9(2)
O1 S1 C22 F2 174.52(18)
C11 C8 C23 C21 0.7(3)
C17 C21 C23 C8 -0.8(4)
C25 C21 C23 C8 177.4(2)
